data_2104293
loop_
_publ_author_name
'Baker, D. W.'
'Thomas, P. A.'
'Zhang, N.'
'Glazer, A. M.'

_publ_section_title
;
 Structural study of K~<i>x~</i>Na~1{-~<i>x</i>}NbO~3~ (KNN) for
 compositions in the range <i>x</i> = 0.24--0.36
;
_journal_coeditor_code KD5027
_journal_issue 1
_journal_name_full 'Acta Crystallographica Section B'
_journal_page_first 22
_journal_page_last 28
_journal_paper_doi 10.1107/S0108768108037361
_journal_volume 65
_journal_year 2009
_chemical_formula_iupac 'K0.3 Na0.7 Nb O3'
_chemical_formula_moiety 'Nb O3, 2(K0.15 Na0.35)'
_chemical_formula_sum 'K0.3 Na0.7 Nb O3'
_chemical_formula_weight 168.73
_space_group_crystal_system monoclinic
_space_group_IT_number 6
_symmetry_space_group_name_Hall 'P -2y'
_symmetry_space_group_name_H-M 'P 1 m 1'
_cell_angle_alpha 90
_cell_angle_beta 89.9136(6)
_cell_angle_gamma 90
_cell_formula_units_Z 2
_cell_length_a 5.64304(5)
_cell_length_b 3.93188(2)
_cell_length_c 5.61260(5)
_cell_measurement_temperature 293
_cell_volume 124.5309(17)
_diffrn_ambient_temperature 293
_diffrn_measurement_device_type HRPD
_diffrn_radiation_probe neutron
_diffrn_radiation_source spallation
_diffrn_radiation_type neutron
_exptl_crystal_density_diffrn 4.5
_exptl_crystal_F_000 156.8
_refine_ls_goodness_of_fit_all 0.646
_refine_ls_number_parameters 42
_cod_data_source_file kd5027.cif
_cod_data_source_block 293K
_cod_original_cell_volume 124.5308(16)
_cod_original_sg_symbol_H-M 'P m'
_cod_original_formula_sum 'K0.30 Na0.70 Nb O3'
_cod_database_code 2104293

loop_
_symmetry_equiv_pos_site_id
_symmetry_equiv_pos_as_xyz
1 x,y,z
2 x,-y,z

loop_
_atom_site_type_symbol
_atom_site_label
_atom_site_fract_x
_atom_site_fract_y
_atom_site_fract_z
_atom_site_U_iso_or_equiv
_atom_site_occupancy
Na Na1 0 0 0 0.005(3) 0.7
Na Na2 0.467(4) 0 0.456(5) 0.016(3) 0.7
K K1 0 0 0 0.005(3) 0.3
K K2 0.467(4) 0 0.456(5) 0.016(3) 0.3
Nb Nb1 -0.020(2) 0.5 0.505(5) 0.0081(19) 1
Nb Nb2 0.478(2) 0.5 0.004(5) 0.0077(18) 1
O O1 0.156(3) 0.5 0.758(5) 0.030(4) 1
O O2 0.687(3) 0.5 0.728(4) 0.015(4) 1
O O3 0.718(3) 0.5 0.231(5) 0.010(2) 1
O O4 0.193(3) 0.5 0.240(8) 0.017(5) 1
O O5 0.460(3) 0 -0.027(5) 0.012(3) 1
O O6 -0.071(3) 0 0.516(5) 0.007(2) 1

loop_
_geom_angle_atom_site_label_1
_geom_angle_atom_site_label_2
_geom_angle_atom_site_label_3
_geom_angle_site_symmetry_1
_geom_angle_site_symmetry_2
_geom_angle_site_symmetry_3
_geom_angle
_geom_angle_publ_flag
O2 Nb1 O4 1_455 . 1_555 166.0(16) y
O6 Nb1 O6 1_555 . 1_565 163.1(12) y
O1 Nb1 O3 1_555 . 1_455 171.2(14) y
O1 Nb2 O3 1_554 . 1_555 174.0(15) y
O2 Nb2 O4 1_554 . 1_555 166.6(15) y
O5 Nb2 O5 1_555 . 1_565 168.1(19) y

loop_
_geom_bond_atom_site_label_1
_geom_bond_atom_site_label_2
_geom_bond_site_symmetry_1
_geom_bond_site_symmetry_2
_geom_bond_distance
_geom_bond_publ_flag
Nb1 O3 . 1_455 2.14(3) y
Nb1 O1 . 1_555 1.73(3) y
Nb1 O2 . 1_455 2.07(3) y
Nb1 O6 . 1_555 1.988(3) y
Nb1 O6 . 1_565 1.988(3) y
Nb1 O4 . 1_555 1.92(4) y
Nb2 O1 . 1_554 2.29(3) y
Nb2 O2 . 1_554 1.95(3) y
Nb2 O3 . 1_555 1.86(3) y
Nb2 O4 . 1_555 2.08(4) y
Nb2 O5 . 1_555 1.977(4) y
Nb2 O5 . 1_565 1.977(4) y
